data_4086898
loop_
_publ_author_name
'Kilpatrick, Alexander F. R.'
'Green, Jennifer C.'
'Cloke, F. Geoffrey N.'

_publ_section_title
;
 Reactivity of a Dititanium Bis(pentalene) Complex toward Heteroallenes
 and Main-Group Element--Element Bonds
;
_journal_name_full Organometallics
_journal_paper_doi 10.1021/acs.organomet.6b00791
_journal_year 2016
_chemical_formula_moiety 'C64 H102 N2 Si4 Ti2, 0.5(C6 H14)'
_chemical_formula_sum 'C67 H109 N2 Si4 Ti2'
_chemical_formula_weight 1150.72
_chemical_name_systematic
;
 ?
;
_space_group_crystal_system monoclinic
_space_group_IT_number 15
_space_group_name_Hall '-C 2yc'
_space_group_name_H-M_alt 'C 1 2/c 1'
_symmetry_space_group_name_Hall '-C 2yc'
_symmetry_space_group_name_H-M 'C 1 2/c 1'
_atom_sites_solution_hydrogens geom
_atom_sites_solution_primary heavy
_atom_sites_solution_secondary difmap
_audit_creation_method SHELXL-2013
_cell_angle_alpha 90
_cell_angle_beta 99.890(5)
_cell_angle_gamma 90
_cell_formula_units_Z 8
_cell_length_a 15.3653(11)
_cell_length_b 23.5936(17)
_cell_length_c 37.738(3)
_cell_measurement_reflns_used 71870
_cell_measurement_temperature 100(2)
_cell_measurement_theta_max 27.5
_cell_measurement_theta_min 2.4
_cell_volume 13477.6(18)
_computing_cell_refinement
;
CrysAlisPro, Agilent Technologies,
Version 1.171.37.31 (release 14-01-2014 CrysAlis171 .NET)
(compiled Jan 14 2014,18:38:05)
;
_computing_data_collection
;
CrysAlisPro, Agilent Technologies,
Version 1.171.37.31 (release 14-01-2014 CrysAlis171 .NET)
(compiled Jan 14 2014,18:38:05)
;
_computing_data_reduction
;
CrysAlisPro, Agilent Technologies,
Version 1.171.37.31 (release 14-01-2014 CrysAlis171 .NET)
(compiled Jan 14 2014,18:38:05)
;
_computing_molecular_graphics 'Ortep-3 (Farrugia, 1997)'
_computing_publication_material
;
Olex2 (Dolomanov et al., 2009), ShelXL-2013 (Sheldrick, 2013), Platon (Spek, 2003), and WinGX (Farrugia, 2013)
;
_computing_structure_refinement 'SHELXL-2013 (Sheldrick, 2013)'
_computing_structure_solution
;
DIRDIF-2008 (Beurskens et al., University of Nijmegen, The Netherlands, 2008)
;
_diffrn_ambient_temperature 100(2)
_diffrn_detector_area_resol_mean 28.5714
_diffrn_measured_fraction_theta_full 0.999
_diffrn_measured_fraction_theta_max 0.994
_diffrn_measurement_device_type
;
Rigaku Saturn724+ (2x2 bin mode)
;
_diffrn_measurement_method 'profile data from \w-scans'
_diffrn_radiation_type MoK\a
_diffrn_radiation_wavelength 0.71073
_diffrn_reflns_av_R_equivalents 0.0491
_diffrn_reflns_av_unetI/netI 0.0315
_diffrn_reflns_Laue_measured_fraction_full 0.999
_diffrn_reflns_Laue_measured_fraction_max 0.994
_diffrn_reflns_limit_h_max 19
_diffrn_reflns_limit_h_min -19
_diffrn_reflns_limit_k_max 30
_diffrn_reflns_limit_k_min -26
_diffrn_reflns_limit_l_max 48
_diffrn_reflns_limit_l_min -48
_diffrn_reflns_number 72940
_diffrn_reflns_point_group_measured_fraction_full 0.999
_diffrn_reflns_point_group_measured_fraction_max 0.994
_diffrn_reflns_theta_full 25.242
_diffrn_reflns_theta_max 27.464
_diffrn_reflns_theta_min 2.384
_diffrn_source 'Sealed Tube'
_exptl_absorpt_coefficient_mu 0.347
_exptl_absorpt_correction_T_max 1.000
_exptl_absorpt_correction_T_min 0.769
_exptl_absorpt_correction_type multi-scan
_exptl_absorpt_process_details Multi-scan
_exptl_crystal_colour Red
_exptl_crystal_density_diffrn 1.134
_exptl_crystal_density_method 'not measured'
_exptl_crystal_description Plate
_exptl_crystal_F_000 5000
_exptl_crystal_size_max 0.120
_exptl_crystal_size_mid 0.110
_exptl_crystal_size_min 0.030
_refine_diff_density_max 0.726
_refine_diff_density_min -0.551
_refine_diff_density_rms 0.061
_refine_ls_extinction_method none
_refine_ls_goodness_of_fit_ref 1.033
_refine_ls_hydrogen_treatment constr
_refine_ls_matrix_type full
_refine_ls_number_parameters 676
_refine_ls_number_reflns 15343
_refine_ls_number_restraints 33
_refine_ls_restrained_S_all 1.036
_refine_ls_R_factor_all 0.0583
_refine_ls_R_factor_gt 0.0453
_refine_ls_shift/su_max 0.001
_refine_ls_shift/su_mean 0.000
_refine_ls_structure_factor_coef Fsqd
_refine_ls_weighting_details 'w=1/[\s^2^(Fo^2^)+(0.0562P)^2^+23.7506P] where P=(Fo^2^+2Fc^2^)/3'
_refine_ls_weighting_scheme calc
_refine_ls_wR_factor_gt 0.1129
_refine_ls_wR_factor_ref 0.1211
_reflns_Friedel_coverage 0.000
_reflns_number_gt 12667
_reflns_number_total 15343
_reflns_threshold_expression 'I > 2\s(I)'
_cod_data_source_file om6b00791_si_003.cif
_cod_data_source_block Compound8
_cod_depositor_comments
;
The following automatic conversions were performed:

'_exptl_absorpt_correction_type' value 'Multi-scan' changed to
'multi-scan' according to
/usr/data/users/saulius/crontab/automatic-downloads/rss-feeds/ACS/lib/dictionaries/cif_core.dic
dictionary named 'cif_core.dic' version 2.4.2 from 2011-04-26.

Automatic conversion script
Id: cif_fix_values 4268 2015-11-12 08:31:59Z antanas 
;
_cod_database_code 4086898
_shelx_space_group_comment
;
The symmetry employed for this shelxl refinement is uniquely defined
by the following loop, which should always be used as a source of
symmetry information in preference to the above space-group names.
They are only intended as comments.
;
_shelx_estimated_absorpt_t_min 0.960
_shelx_estimated_absorpt_t_max 0.990
_shelxl_version_number 2013-3

loop_
_space_group_symop_operation_xyz
'x, y, z'
'-x, y, -z+1/2'
'x+1/2, y+1/2, z'
'-x+1/2, y+1/2, -z+1/2'
'-x, -y, -z'
'x, -y, z-1/2'
'-x+1/2, -y+1/2, -z'
'x+1/2, -y+1/2, z-1/2'

loop_
_atom_site_label
_atom_site_type_symbol
_atom_site_fract_x
_atom_site_fract_y
_atom_site_fract_z
_atom_site_U_iso_or_equiv
_atom_site_adp_type
_atom_site_occupancy
_atom_site_site_symmetry_order
_atom_site_calc_flag
_atom_site_refinement_flags_posn
_atom_site_refinement_flags_adp
C1 C 0.38676(12) 0.05926(8) 0.13352(5) 0.0214(4) Uani 1 1 d . .
C2 C 0.36710(13) 0.01388(8) 0.15672(5) 0.0229(4) Uani 1 1 d . .
H2 H 0.3604 -0.0246 0.1495 0.027 Uiso 1 1 calc R U
C3 C 0.35913(13) 0.03335(8) 0.19125(5) 0.0226(4) Uani 1 1 d . .
H3 H 0.3458 0.0109 0.2105 0.027 Uiso 1 1 calc R U
C4 C 0.37506(12) 0.09374(8) 0.19196(5) 0.0203(4) Uani 1 1 d . .
C5 C 0.39556(12) 0.10951(8) 0.15665(5) 0.0201(4) Uani 1 1 d . .
C6 C 0.36506(12) 0.16695(8) 0.14964(5) 0.0213(4) Uani 1 1 d . .
H6 H 0.3702 0.1888 0.1290 0.026 Uiso 1 1 calc R U
C7 C 0.32646(12) 0.18459(8) 0.17891(5) 0.0217(4) Uani 1 1 d . .
H7 H 0.3024 0.2213 0.1810 0.026 Uiso 1 1 calc R U
C8 C 0.32758(12) 0.14044(8) 0.20552(5) 0.0214(4) Uani 1 1 d . .
C9 C 0.40879(14) 0.11766(9) 0.06267(6) 0.0268(4) Uani 1 1 d . .
H9 H 0.3504 0.1334 0.0661 0.032 Uiso 1 1 calc R U
C10 C 0.47849(16) 0.16258(10) 0.07749(7) 0.0358(5) Uani 1 1 d . .
H10A H 0.4812 0.1663 0.1035 0.054 Uiso 1 1 calc R U
H10B H 0.4622 0.1991 0.0658 0.054 Uiso 1 1 calc R U
H10C H 0.5364 0.1509 0.0725 0.054 Uiso 1 1 calc R U
C11 C 0.40557(18) 0.11318(11) 0.02178(6) 0.0403(6) Uani 1 1 d . .
H11A H 0.3615 0.0848 0.0118 0.060 Uiso 1 1 calc R U
H11B H 0.4637 0.1018 0.0169 0.060 Uiso 1 1 calc R U
H11C H 0.3895 0.1500 0.0106 0.060 Uiso 1 1 calc R U
C12 C 0.54458(15) 0.02750(12) 0.10068(7) 0.0401(6) Uani 1 1 d . .
H12 H 0.5719 0.0566 0.1184 0.048 Uiso 1 1 calc R U
C13 C 0.5574(2) -0.02972(13) 0.12081(7) 0.0524(8) Uani 1 1 d . .
H13A H 0.5235 -0.0297 0.1406 0.079 Uiso 1 1 calc R U
H13B H 0.6202 -0.0352 0.1305 0.079 Uiso 1 1 calc R U
H13C H 0.5366 -0.0606 0.1041 0.079 Uiso 1 1 calc R U
C14 C 0.59786(18) 0.02976(15) 0.06971(8) 0.0533(7) Uani 1 1 d . .
H14A H 0.5891 0.0667 0.0577 0.080 Uiso 1 1 calc R U
H14B H 0.5777 -0.0004 0.0524 0.080 Uiso 1 1 calc R U
H14C H 0.6607 0.0244 0.0793 0.080 Uiso 1 1 calc R U
C15 C 0.35051(15) -0.01028(9) 0.06394(6) 0.0289(4) Uani 1 1 d . .
H15 H 0.3465 -0.0407 0.0820 0.035 Uiso 1 1 calc R U
C16 C 0.25564(15) 0.01061(11) 0.05065(6) 0.0357(5) Uani 1 1 d . .
H16A H 0.2325 0.0282 0.0706 0.054 Uiso 1 1 calc R U
H16B H 0.2182 -0.0216 0.0414 0.054 Uiso 1 1 calc R U
H16C H 0.2558 0.0385 0.0314 0.054 Uiso 1 1 calc R U
C17 C 0.38761(19) -0.03841(11) 0.03265(7) 0.0414(6) Uani 1 1 d . .
H17A H 0.4479 -0.0517 0.0413 0.062 Uiso 1 1 calc R U
H17B H 0.3882 -0.0107 0.0133 0.062 Uiso 1 1 calc R U
H17C H 0.3502 -0.0706 0.0234 0.062 Uiso 1 1 calc R U
C18 C 0.39229(14) 0.19508(9) 0.27771(5) 0.0258(4) Uani 1 1 d . .
H18 H 0.4482 0.1760 0.2741 0.031 Uiso 1 1 calc R U
C19 C 0.39538(15) 0.19893(10) 0.31898(6) 0.0318(5) Uani 1 1 d . .
H19A H 0.3943 0.1607 0.3290 0.048 Uiso 1 1 calc R U
H19B H 0.3441 0.2203 0.3239 0.048 Uiso 1 1 calc R U
H19C H 0.4497 0.2183 0.3301 0.048 Uiso 1 1 calc R U
C20 C 0.39422(17) 0.25515(10) 0.26180(6) 0.0350(5) Uani 1 1 d . .
H20A H 0.3924 0.2525 0.2358 0.053 Uiso 1 1 calc R U
H20B H 0.4486 0.2745 0.2729 0.053 Uiso 1 1 calc R U
H20C H 0.3429 0.2766 0.2666 0.053 Uiso 1 1 calc R U
C21 C 0.28974(15) 0.07942(9) 0.27275(6) 0.0287(4) Uani 1 1 d . .
H21 H 0.2589 0.0543 0.2532 0.034 Uiso 1 1 calc R U
C22 C 0.23462(19) 0.07713(11) 0.30335(7) 0.0424(6) Uani 1 1 d . .
H22A H 0.1763 0.0938 0.2950 0.064 Uiso 1 1 calc R U
H22B H 0.2649 0.0986 0.3241 0.064 Uiso 1 1 calc R U
H22C H 0.2278 0.0376 0.3104 0.064 Uiso 1 1 calc R U
C23 C 0.38272(16) 0.05293(10) 0.28521(6) 0.0338(5) Uani 1 1 d . .
H23A H 0.4165 0.0546 0.2655 0.051 Uiso 1 1 calc R U
H23B H 0.3762 0.0133 0.2922 0.051 Uiso 1 1 calc R U
H23C H 0.4139 0.0742 0.3059 0.051 Uiso 1 1 calc R U
C24 C 0.19098(14) 0.19602(10) 0.24489(6) 0.0311(5) Uani 1 1 d . .
H24 H 0.2010 0.2279 0.2286 0.037 Uiso 1 1 calc R U
C25 C 0.16882(16) 0.22399(11) 0.27937(7) 0.0375(5) Uani 1 1 d . .
H25A H 0.2206 0.2446 0.2917 0.056 Uiso 1 1 calc R U
H25B H 0.1523 0.1946 0.2953 0.056 Uiso 1 1 calc R U
H25C H 0.1195 0.2504 0.2729 0.056 Uiso 1 1 calc R U
C26 C 0.10959(15) 0.16406(11) 0.22538(7) 0.0391(5) Uani 1 1 d . .
H26A H 0.1234 0.1467 0.2034 0.059 Uiso 1 1 calc R U
H26B H 0.0603 0.1906 0.2191 0.059 Uiso 1 1 calc R U
H26C H 0.0931 0.1344 0.2412 0.059 Uiso 1 1 calc R U
C27 C -0.05555(12) 0.14452(8) 0.10605(5) 0.0200(4) Uani 1 1 d . .
C28 C -0.05649(12) 0.12508(8) 0.14204(5) 0.0216(4) Uani 1 1 d . .
H28 H -0.0562 0.1497 0.1620 0.026 Uiso 1 1 calc R U
C29 C -0.05795(12) 0.06536(8) 0.14449(5) 0.0214(4) Uani 1 1 d . .
H29 H -0.0581 0.0438 0.1658 0.026 Uiso 1 1 calc R U
C30 C -0.05925(12) 0.04308(8) 0.10893(5) 0.0193(4) Uani 1 1 d . .
C31 C -0.05565(12) 0.09237(8) 0.08526(5) 0.0188(4) Uani 1 1 d . .
C32 C -0.00429(12) 0.07498(8) 0.05833(5) 0.0204(4) Uani 1 1 d . .
H32 H 0.0104 0.0978 0.0395 0.024 Uiso 1 1 calc R U
C33 C 0.01982(12) 0.01773(8) 0.06528(5) 0.0209(4) Uani 1 1 d . .
H33 H 0.0534 -0.0037 0.0511 0.025 Uiso 1 1 calc R U
C34 C -0.01216(12) -0.00451(8) 0.09626(5) 0.0202(4) Uani 1 1 d . .
C35 C -0.22123(14) 0.20633(10) 0.07347(6) 0.0326(5) Uani 1 1 d . .
H35 H -0.2472 0.2440 0.0654 0.039 Uiso 1 1 calc R U
C36 C -0.26527(17) 0.18643(16) 0.10501(8) 0.0559(8) Uani 1 1 d . .
H36A H -0.2504 0.2128 0.1252 0.084 Uiso 1 1 calc R U
H36B H -0.2439 0.1484 0.1125 0.084 Uiso 1 1 calc R U
H36C H -0.3295 0.1854 0.0973 0.084 Uiso 1 1 calc R U
C37 C -0.24572(17) 0.16455(12) 0.04167(8) 0.0482(7) Uani 1 1 d . .
H37A H -0.2181 0.1770 0.0214 0.072 Uiso 1 1 calc R U
H37B H -0.3100 0.1637 0.0342 0.072 Uiso 1 1 calc R U
H37C H -0.2245 0.1265 0.0492 0.072 Uiso 1 1 calc R U
C38 C -0.03771(15) 0.24887(10) 0.05424(6) 0.0317(5) Uani 1 1 d . .
H38 H 0.0268 0.2429 0.0631 0.038 Uiso 1 1 calc R U
C39 C -0.0512(2) 0.31376(11) 0.05028(8) 0.0472(6) Uani 1 1 d . .
H39A H -0.0382 0.3316 0.0741 0.071 Uiso 1 1 calc R U
H39B H -0.1125 0.3217 0.0393 0.071 Uiso 1 1 calc R U
H39C H -0.0113 0.3290 0.0350 0.071 Uiso 1 1 calc R U
C40 C -0.05764(18) 0.22172(11) 0.01700(7) 0.0409(6) Uani 1 1 d . .
H40A H -0.0489 0.1806 0.0192 0.061 Uiso 1 1 calc R U
H40B H -0.0179 0.2374 0.0018 0.061 Uiso 1 1 calc R U
H40C H -0.1190 0.2297 0.0061 0.061 Uiso 1 1 calc R U
C41 C -0.08829(17) 0.26367(10) 0.13211(7) 0.0368(5) Uani 1 1 d . .
H41 H -0.1123 0.2396 0.1500 0.044 Uiso 1 1 calc R U
C42 C -0.1467(2) 0.31775(12) 0.12822(8) 0.0534(7) Uani 1 1 d . .
H42A H -0.2070 0.3078 0.1170 0.080 Uiso 1 1 calc R U
H42B H -0.1225 0.3455 0.1132 0.080 Uiso 1 1 calc R U
H42C H -0.1473 0.3341 0.1520 0.080 Uiso 1 1 calc R U
C43 C 0.0056(2) 0.27695(12) 0.14964(7) 0.0489(7) Uani 1 1 d . .
H43A H 0.0407 0.2420 0.1519 0.073 Uiso 1 1 calc R U
H43B H 0.0057 0.2931 0.1736 0.073 Uiso 1 1 calc R U
H43C H 0.0313 0.3043 0.1348 0.073 Uiso 1 1 calc R U
C44 C 0.06598(15) -0.13040(9) 0.10211(6) 0.0291(4) Uani 1 1 d . .
H44 H 0.1002 -0.1325 0.1271 0.035 Uiso 1 1 calc R U
C45 C 0.13133(16) -0.10817(11) 0.07859(7) 0.0394(6) Uani 1 1 d . .
H45A H 0.1483 -0.0692 0.0856 0.059 Uiso 1 1 calc R U
H45B H 0.1031 -0.1089 0.0533 0.059 Uiso 1 1 calc R U
H45C H 0.1840 -0.1323 0.0820 0.059 Uiso 1 1 calc R U
C46 C 0.03845(18) -0.19213(9) 0.09153(7) 0.0391(6) Uani 1 1 d . .
H46A H -0.0028 -0.2058 0.1068 0.059 Uiso 1 1 calc R U
H46B H 0.0910 -0.2164 0.0949 0.059 Uiso 1 1 calc R U
H46C H 0.0097 -0.1933 0.0663 0.059 Uiso 1 1 calc R U
C47 C -0.12837(14) -0.10180(9) 0.06734(5) 0.0264(4) Uani 1 1 d . .
H47 H -0.1474 -0.1411 0.0723 0.032 Uiso 1 1 calc R U
C48 C -0.20996(15) -0.06314(11) 0.06512(6) 0.0353(5) Uani 1 1 d . .
H48A H -0.2291 -0.0621 0.0886 0.053 Uiso 1 1 calc R U
H48B H -0.2579 -0.0780 0.0470 0.053 Uiso 1 1 calc R U
H48C H -0.1948 -0.0247 0.0584 0.053 Uiso 1 1 calc R U
C49 C -0.10054(17) -0.10242(11) 0.02991(6) 0.0371(5) Uani 1 1 d . .
H49A H -0.0487 -0.1269 0.0306 0.056 Uiso 1 1 calc R U
H49B H -0.0859 -0.0638 0.0234 0.056 Uiso 1 1 calc R U
H49C H -0.1493 -0.1170 0.0120 0.056 Uiso 1 1 calc R U
C50 C -0.06421(14) -0.09103(9) 0.15151(5) 0.0256(4) Uani 1 1 d . .
H50 H -0.0201 -0.0685 0.1684 0.031 Uiso 1 1 calc R U
C51 C -0.15618(15) -0.06814(10) 0.15587(6) 0.0303(5) Uani 1 1 d . .
H51A H -0.1624 -0.0289 0.1473 0.046 Uiso 1 1 calc R U
H51B H -0.1621 -0.0695 0.1813 0.046 Uiso 1 1 calc R U
H51C H -0.2023 -0.0915 0.1418 0.046 Uiso 1 1 calc R U
C52 C -0.05627(18) -0.15263(10) 0.16548(7) 0.0370(5) Uani 1 1 d . .
H52A H 0.0017 -0.1679 0.1630 0.055 Uiso 1 1 calc R U
H52B H -0.1027 -0.1758 0.1514 0.055 Uiso 1 1 calc R U
H52C H -0.0628 -0.1533 0.1909 0.055 Uiso 1 1 calc R U
C53 C 0.15041(13) -0.00229(8) 0.18123(5) 0.0231(4) Uani 1 1 d . .
C54 C 0.11167(15) 0.00493(9) 0.21237(6) 0.0292(4) Uani 1 1 d . .
H54 H 0.0872 0.0406 0.2170 0.035 Uiso 1 1 calc R U
C55 C 0.10908(17) -0.03998(11) 0.23644(6) 0.0380(6) Uani 1 1 d . .
H55 H 0.0838 -0.0343 0.2574 0.046 Uiso 1 1 calc R U
C56 C 0.1431(2) -0.09282(11) 0.22995(7) 0.0456(7) Uani 1 1 d . .
H56 H 0.1411 -0.1231 0.2464 0.055 Uiso 1 1 calc R U
C57 C 0.17996(18) -0.10077(10) 0.19931(7) 0.0399(6) Uani 1 1 d . .
H57 H 0.2028 -0.1369 0.1946 0.048 Uiso 1 1 calc R U
C58 C 0.18412(14) -0.05611(9) 0.17504(6) 0.0296(4) Uani 1 1 d . .
H58 H 0.2100 -0.0623 0.1542 0.036 Uiso 1 1 calc R U
C59 C 0.17812(12) 0.18124(8) 0.09472(5) 0.0203(4) Uani 1 1 d . .
C60 C 0.18606(14) 0.23577(9) 0.11042(6) 0.0281(4) Uani 1 1 d . .
H60 H 0.1834 0.2401 0.1352 0.034 Uiso 1 1 calc R U
C61 C 0.19790(16) 0.28361(9) 0.08971(7) 0.0368(5) Uani 1 1 d . .
H61 H 0.2037 0.3199 0.1007 0.044 Uiso 1 1 calc R U
C62 C 0.20129(15) 0.27850(10) 0.05333(7) 0.0372(6) Uani 1 1 d . .
H62 H 0.2097 0.3111 0.0395 0.045 Uiso 1 1 calc R U
C63 C 0.19228(14) 0.22524(10) 0.03726(6) 0.0326(5) Uani 1 1 d . .
H63 H 0.1937 0.2215 0.0123 0.039 Uiso 1 1 calc R U
C64 C 0.18109(13) 0.17701(9) 0.05770(5) 0.0245(4) Uani 1 1 d . .
H64 H 0.1754 0.1409 0.0464 0.029 Uiso 1 1 calc R U
N1 N 0.16927(10) 0.13155(7) 0.11454(4) 0.0189(3) Uani 1 1 d . .
N2 N 0.15454(10) 0.04408(7) 0.15806(4) 0.0204(3) Uani 1 1 d . .
Si1 Si 0.42270(3) 0.04811(2) 0.08843(2) 0.02118(11) Uani 1 1 d . .
Si2 Si 0.29758(3) 0.15161(2) 0.25164(2) 0.02205(12) Uani 1 1 d . .
Si3 Si -0.09718(4) 0.21726(2) 0.08946(2) 0.02263(12) Uani 1 1 d . .
Si4 Si -0.03283(4) -0.08214(2) 0.10492(2) 0.02013(11) Uani 1 1 d . .
Ti1 Ti 0.25529(2) 0.09364(2) 0.15218(2) 0.01694(8) Uani 1 1 d . .
Ti2 Ti 0.07189(2) 0.08003(2) 0.11948(2) 0.01706(8) Uani 1 1 d . .
C101 C 0.1111(4) 0.3878(2) 0.2361(2) 0.123(2) Uani 1 1 d . U
H10D H 0.1311 0.4276 0.2396 0.148 Uiso 1 1 calc R U
H10E H 0.1351 0.3674 0.2585 0.148 Uiso 1 1 calc R U
C100 C 0.0182(4) 0.3884(3) 0.23348(17) 0.156(3) Uani 1 1 d . U
H10F H -0.0056 0.3548 0.2193 0.188 Uiso 1 1 calc R U
H10G H -0.0046 0.4224 0.2195 0.188 Uiso 1 1 calc R U
C102 C 0.1515(6) 0.3663(5) 0.2102(3) 0.231(5) Uani 1 1 d . U
H10H H 0.2157 0.3688 0.2178 0.347 Uiso 1 1 calc R U
H10I H 0.1339 0.3878 0.1880 0.347 Uiso 1 1 calc R U
H10J H 0.1344 0.3265 0.2061 0.347 Uiso 1 1 calc R U

loop_
_atom_site_aniso_label
_atom_site_aniso_U_11
_atom_site_aniso_U_22
_atom_site_aniso_U_33
_atom_site_aniso_U_23
_atom_site_aniso_U_13
_atom_site_aniso_U_12
C1 0.0198(9) 0.0230(9) 0.0210(9) -0.0006(7) 0.0022(7) 0.0014(7)
C2 0.0223(9) 0.0226(9) 0.0234(10) 0.0016(7) 0.0032(8) 0.0032(7)
C3 0.0222(9) 0.0247(9) 0.0199(9) 0.0029(7) 0.0012(7) 0.0020(7)
C4 0.0174(8) 0.0262(9) 0.0164(9) -0.0005(7) 0.0002(7) -0.0005(7)
C5 0.0157(8) 0.0257(9) 0.0187(9) -0.0001(7) 0.0027(7) -0.0017(7)
C6 0.0209(9) 0.0219(9) 0.0210(9) 0.0001(7) 0.0031(7) -0.0037(7)
C7 0.0215(9) 0.0217(9) 0.0211(9) -0.0022(7) 0.0015(7) -0.0024(7)
C8 0.0192(8) 0.0244(9) 0.0201(9) -0.0025(7) 0.0022(7) -0.0025(7)
C9 0.0247(10) 0.0269(10) 0.0292(11) 0.0038(8) 0.0056(8) -0.0028(8)
C10 0.0363(12) 0.0357(12) 0.0379(13) -0.0033(10) 0.0137(10) -0.0114(10)
C11 0.0490(14) 0.0434(14) 0.0264(12) 0.0106(10) 0.0004(10) -0.0146(11)
C12 0.0290(11) 0.0597(16) 0.0334(12) 0.0085(11) 0.0105(10) 0.0155(11)
C13 0.0521(16) 0.0681(19) 0.0389(14) 0.0146(13) 0.0133(12) 0.0367(15)
C14 0.0395(14) 0.075(2) 0.0496(16) 0.0028(14) 0.0190(12) 0.0167(14)
C15 0.0432(12) 0.0232(10) 0.0220(10) -0.0010(8) 0.0102(9) -0.0022(9)
C16 0.0331(11) 0.0408(13) 0.0342(12) -0.0101(10) 0.0084(10) -0.0126(10)
C17 0.0620(16) 0.0327(12) 0.0311(12) -0.0085(10) 0.0121(12) 0.0063(11)
C18 0.0251(10) 0.0290(10) 0.0235(10) -0.0056(8) 0.0049(8) -0.0033(8)
C19 0.0319(11) 0.0397(12) 0.0231(10) -0.0082(9) 0.0025(9) -0.0035(9)
C20 0.0416(12) 0.0310(11) 0.0319(12) -0.0057(9) 0.0047(10) -0.0090(10)
C21 0.0334(11) 0.0304(11) 0.0230(10) -0.0020(8) 0.0069(9) -0.0074(9)
C22 0.0533(15) 0.0430(14) 0.0352(13) 0.0003(11) 0.0200(12) -0.0119(12)
C23 0.0449(13) 0.0310(11) 0.0240(11) 0.0015(9) 0.0016(9) -0.0002(10)
C24 0.0278(10) 0.0369(12) 0.0287(11) -0.0045(9) 0.0056(9) 0.0030(9)
C25 0.0325(12) 0.0457(14) 0.0359(13) -0.0118(10) 0.0099(10) 0.0048(10)
C26 0.0289(11) 0.0481(14) 0.0391(13) -0.0098(11) 0.0028(10) 0.0033(10)
C27 0.0179(8) 0.0210(9) 0.0213(9) 0.0007(7) 0.0038(7) -0.0007(7)
C28 0.0198(9) 0.0221(9) 0.0233(10) -0.0013(7) 0.0052(7) -0.0008(7)
C29 0.0219(9) 0.0236(9) 0.0193(9) 0.0023(7) 0.0053(7) -0.0015(7)
C30 0.0174(8) 0.0187(8) 0.0214(9) 0.0017(7) 0.0021(7) -0.0029(7)
C31 0.0171(8) 0.0200(9) 0.0182(9) 0.0022(7) -0.0002(7) -0.0006(7)
C32 0.0210(9) 0.0230(9) 0.0168(9) 0.0010(7) 0.0025(7) -0.0020(7)
C33 0.0210(9) 0.0220(9) 0.0195(9) -0.0011(7) 0.0028(7) -0.0025(7)
C34 0.0205(9) 0.0197(9) 0.0196(9) -0.0007(7) 0.0015(7) -0.0018(7)
C35 0.0231(10) 0.0372(12) 0.0373(12) 0.0113(10) 0.0044(9) 0.0055(9)
C36 0.0249(12) 0.091(2) 0.0539(17) 0.0203(16) 0.0127(11) 0.0022(13)
C37 0.0330(12) 0.0503(16) 0.0560(17) 0.0016(13) -0.0071(12) -0.0063(11)
C38 0.0294(11) 0.0329(11) 0.0337(12) 0.0093(9) 0.0082(9) 0.0035(9)
C39 0.0644(17) 0.0297(12) 0.0516(16) 0.0114(11) 0.0216(14) -0.0007(12)
C40 0.0459(14) 0.0394(13) 0.0391(14) 0.0086(11) 0.0120(11) 0.0066(11)
C41 0.0462(13) 0.0303(11) 0.0356(13) -0.0001(9) 0.0117(11) 0.0059(10)
C42 0.072(2) 0.0365(14) 0.0531(17) -0.0049(12) 0.0154(15) 0.0176(14)
C43 0.0593(17) 0.0458(15) 0.0398(15) -0.0142(12) 0.0037(13) 0.0011(13)
C44 0.0331(11) 0.0216(10) 0.0323(11) 0.0018(8) 0.0043(9) 0.0027(8)
C45 0.0351(12) 0.0345(12) 0.0517(15) 0.0089(11) 0.0166(11) 0.0100(10)
C46 0.0542(15) 0.0210(10) 0.0423(14) 0.0000(9) 0.0089(11) 0.0063(10)
C47 0.0309(10) 0.0243(10) 0.0222(10) -0.0003(8) -0.0005(8) -0.0075(8)
C48 0.0284(11) 0.0456(13) 0.0287(12) 0.0005(10) -0.0046(9) -0.0011(10)
C49 0.0470(14) 0.0399(13) 0.0220(11) -0.0040(9) -0.0008(10) -0.0022(11)
C50 0.0319(11) 0.0242(10) 0.0202(10) 0.0011(8) 0.0028(8) -0.0052(8)
C51 0.0368(12) 0.0312(11) 0.0246(11) -0.0003(8) 0.0096(9) -0.0056(9)
C52 0.0495(14) 0.0291(11) 0.0329(12) 0.0102(9) 0.0089(10) -0.0012(10)
C53 0.0244(9) 0.0220(9) 0.0204(9) 0.0041(7) -0.0028(8) -0.0075(8)
C54 0.0348(11) 0.0292(11) 0.0215(10) 0.0029(8) -0.0007(9) -0.0088(9)
C55 0.0518(14) 0.0394(13) 0.0214(11) 0.0054(9) 0.0024(10) -0.0171(11)
C56 0.0674(18) 0.0321(12) 0.0326(13) 0.0124(10) -0.0045(12) -0.0143(12)
C57 0.0519(15) 0.0234(11) 0.0402(14) 0.0075(9) -0.0044(11) -0.0048(10)
C58 0.0317(11) 0.0235(10) 0.0311(11) 0.0037(8) -0.0020(9) -0.0035(8)
C59 0.0163(8) 0.0208(9) 0.0229(9) 0.0047(7) 0.0011(7) -0.0018(7)
C60 0.0300(10) 0.0223(10) 0.0287(11) 0.0023(8) -0.0042(8) -0.0014(8)
C61 0.0362(12) 0.0219(10) 0.0470(14) 0.0065(9) -0.0080(10) -0.0070(9)
C62 0.0297(11) 0.0344(12) 0.0446(14) 0.0208(10) -0.0018(10) -0.0088(9)
C63 0.0264(10) 0.0422(13) 0.0295(11) 0.0146(9) 0.0054(9) -0.0041(9)
C64 0.0213(9) 0.0280(10) 0.0244(10) 0.0046(8) 0.0043(8) -0.0026(8)
N1 0.0208(7) 0.0185(7) 0.0172(8) 0.0016(6) 0.0029(6) -0.0007(6)
N2 0.0214(7) 0.0191(7) 0.0203(8) 0.0023(6) 0.0024(6) -0.0017(6)
Si1 0.0218(2) 0.0237(3) 0.0189(3) 0.0006(2) 0.0058(2) 0.0030(2)
Si2 0.0208(2) 0.0276(3) 0.0179(3) -0.0029(2) 0.0038(2) -0.0021(2)
Si3 0.0221(3) 0.0194(2) 0.0263(3) 0.0034(2) 0.0042(2) 0.0023(2)
Si4 0.0235(3) 0.0172(2) 0.0187(3) 0.00038(19) 0.0009(2) -0.00202(19)
Ti1 0.01746(16) 0.01718(15) 0.01592(16) 0.00088(12) 0.00212(12) -0.00080(12)
Ti2 0.01756(16) 0.01702(15) 0.01637(16) 0.00122(12) 0.00229(12) -0.00141(12)
C101 0.119(4) 0.057(3) 0.191(6) 0.015(3) 0.020(4) -0.016(3)
C100 0.106(4) 0.156(5) 0.195(7) -0.120(5) -0.008(4) -0.026(4)
C102 0.140(6) 0.318(14) 0.213(10) -0.101(9) -0.034(6) -0.010(8)

loop_
_atom_type_symbol
_atom_type_description
_atom_type_scat_dispersion_real
_atom_type_scat_dispersion_imag
_atom_type_scat_source
C C 0.0033 0.0016 'International Tables Vol C Tables 4.2.6.8 and 6.1.1.4'
H H 0.0000 0.0000 'International Tables Vol C Tables 4.2.6.8 and 6.1.1.4'
N N 0.0061 0.0033 'International Tables Vol C Tables 4.2.6.8 and 6.1.1.4'
Si Si 0.0817 0.0704 'International Tables Vol C Tables 4.2.6.8 and 6.1.1.4'
Ti Ti 0.2776 0.4457 'International Tables Vol C Tables 4.2.6.8 and 6.1.1.4'

loop_
_geom_angle_atom_site_label_1
_geom_angle_atom_site_label_2
_geom_angle_atom_site_label_3
_geom_angle
_geom_angle_site_symmetry_1
_geom_angle_site_symmetry_3
C2 C1 C5 104.24(16) . .
C2 C1 Si1 124.30(15) . .
C5 C1 Si1 129.49(14) . .
C2 C1 Ti1 78.36(11) . .
C5 C1 Ti1 63.03(10) . .
Si1 C1 Ti1 134.61(10) . .
C3 C2 C1 112.28(18) . .
C3 C2 Ti1 69.77(11) . .
C1 C2 Ti1 67.62(10) . .
C3 C2 H2 123.9 . .
C1 C2 H2 123.9 . .
Ti1 C2 H2 130.7 . .
C2 C3 C4 107.33(17) . .
C2 C3 Ti1 77.42(11) . .
C4 C3 Ti1 61.76(10) . .
C2 C3 H3 126.3 . .
C4 C3 H3 126.3 . .
Ti1 C3 H3 125.7 . .
C3 C4 C8 131.05(17) . .
C3 C4 C5 107.15(16) . .
C8 C4 C5 108.92(16) . .
C3 C4 Ti1 82.24(11) . .
C8 C4 Ti1 80.07(11) . .
C5 C4 Ti1 70.16(10) . .
C6 C5 C1 131.06(17) . .
C6 C5 C4 106.90(16) . .
C1 C5 C4 108.86(16) . .
C6 C5 Ti1 81.99(11) . .
C1 C5 Ti1 79.90(11) . .
C4 C5 Ti1 70.19(10) . .
C7 C6 C5 107.57(17) . .
C7 C6 Ti1 77.88(11) . .
C5 C6 Ti1 61.97(10) . .
C7 C6 H6 126.2 . .
C5 C6 H6 126.2 . .
Ti1 C6 H6 125.1 . .
C6 C7 C8 112.14(17) . .
C6 C7 Ti1 69.39(11) . .
C8 C7 Ti1 67.63(10) . .
C6 C7 H7 123.9 . .
C8 C7 H7 123.9 . .
Ti1 C7 H7 131.0 . .
C7 C8 C4 104.32(16) . .
C7 C8 Si2 124.23(14) . .
C4 C8 Si2 129.90(15) . .
C7 C8 Ti1 78.46(11) . .
C4 C8 Ti1 62.98(10) . .
Si2 C8 Ti1 133.27(9) . .
C11 C9 C10 108.16(18) . .
C11 C9 Si1 115.78(16) . .
C10 C9 Si1 113.44(15) . .
C11 C9 H9 106.3 . .
C10 C9 H9 106.3 . .
Si1 C9 H9 106.3 . .
C9 C10 H10A 109.5 . .
C9 C10 H10B 109.5 . .
H10A C10 H10B 109.5 . .
C9 C10 H10C 109.5 . .
H10A C10 H10C 109.5 . .
H10B C10 H10C 109.5 . .
C9 C11 H11A 109.5 . .
C9 C11 H11B 109.5 . .
H11A C11 H11B 109.5 . .
C9 C11 H11C 109.5 . .
H11A C11 H11C 109.5 . .
H11B C11 H11C 109.5 . .
C14 C12 C13 111.4(2) . .
C14 C12 Si1 115.73(18) . .
C13 C12 Si1 112.18(18) . .
C14 C12 H12 105.5 . .
C13 C12 H12 105.5 . .
Si1 C12 H12 105.5 . .
C12 C13 H13A 109.5 . .
C12 C13 H13B 109.5 . .
H13A C13 H13B 109.5 . .
C12 C13 H13C 109.5 . .
H13A C13 H13C 109.5 . .
H13B C13 H13C 109.5 . .
C12 C14 H14A 109.5 . .
C12 C14 H14B 109.5 . .
H14A C14 H14B 109.5 . .
C12 C14 H14C 109.5 . .
H14A C14 H14C 109.5 . .
H14B C14 H14C 109.5 . .
C16 C15 C17 109.96(19) . .
C16 C15 Si1 111.50(15) . .
C17 C15 Si1 114.87(17) . .
C16 C15 H15 106.7 . .
C17 C15 H15 106.7 . .
Si1 C15 H15 106.7 . .
C15 C16 H16A 109.5 . .
C15 C16 H16B 109.5 . .
H16A C16 H16B 109.5 . .
C15 C16 H16C 109.5 . .
H16A C16 H16C 109.5 . .
H16B C16 H16C 109.5 . .
C15 C17 H17A 109.5 . .
C15 C17 H17B 109.5 . .
H17A C17 H17B 109.5 . .
C15 C17 H17C 109.5 . .
H17A C17 H17C 109.5 . .
H17B C17 H17C 109.5 . .
C20 C18 C19 109.73(18) . .
C20 C18 Si2 110.92(15) . .
C19 C18 Si2 115.95(15) . .
C20 C18 H18 106.6 . .
C19 C18 H18 106.6 . .
Si2 C18 H18 106.6 . .
C18 C19 H19A 109.5 . .
C18 C19 H19B 109.5 . .
H19A C19 H19B 109.5 . .
C18 C19 H19C 109.5 . .
H19A C19 H19C 109.5 . .
H19B C19 H19C 109.5 . .
C18 C20 H20A 109.5 . .
C18 C20 H20B 109.5 . .
H20A C20 H20B 109.5 . .
C18 C20 H20C 109.5 . .
H20A C20 H20C 109.5 . .
H20B C20 H20C 109.5 . .
C22 C21 C23 110.63(19) . .
C22 C21 Si2 115.37(16) . .
C23 C21 Si2 111.53(15) . .
C22 C21 H21 106.2 . .
C23 C21 H21 106.2 . .
Si2 C21 H21 106.2 . .
C21 C22 H22A 109.5 . .
C21 C22 H22B 109.5 . .
H22A C22 H22B 109.5 . .
C21 C22 H22C 109.5 . .
H22A C22 H22C 109.5 . .
H22B C22 H22C 109.5 . .
C21 C23 H23A 109.5 . .
C21 C23 H23B 109.5 . .
H23A C23 H23B 109.5 . .
C21 C23 H23C 109.5 . .
H23A C23 H23C 109.5 . .
H23B C23 H23C 109.5 . .
C26 C24 C25 109.49(19) . .
C26 C24 Si2 113.62(16) . .
C25 C24 Si2 115.20(16) . .
C26 C24 H24 105.9 . .
C25 C24 H24 105.9 . .
Si2 C24 H24 105.9 . .
C24 C25 H25A 109.5 . .
C24 C25 H25B 109.5 . .
H25A C25 H25B 109.5 . .
C24 C25 H25C 109.5 . .
H25A C25 H25C 109.5 . .
H25B C25 H25C 109.5 . .
C24 C26 H26A 109.5 . .
C24 C26 H26B 109.5 . .
H26A C26 H26B 109.5 . .
C24 C26 H26C 109.5 . .
H26A C26 H26C 109.5 . .
H26B C26 H26C 109.5 . .
C28 C27 C31 103.89(16) . .
C28 C27 Si3 122.87(14) . .
C31 C27 Si3 127.97(14) . .
C28 C27 Ti2 75.22(11) . .
C31 C27 Ti2 61.12(10) . .
Si3 C27 Ti2 146.80(9) . .
C29 C28 C27 112.53(17) . .
C29 C28 Ti2 67.83(11) . .
C27 C28 Ti2 71.26(10) . .
C29 C28 H28 123.7 . .
C27 C28 H28 123.7 . .
Ti2 C28 H28 129.0 . .
C28 C29 C30 107.55(17) . .
C28 C29 Ti2 78.74(11) . .
C30 C29 Ti2 63.92(10) . .
C28 C29 H29 126.2 . .
C30 C29 H29 126.2 . .
Ti2 C29 H29 122.5 . .
C29 C30 C34 131.17(17) . .
C29 C30 C31 106.33(16) . .
C34 C30 C31 109.66(16) . .
C29 C30 Ti2 79.53(11) . .
C34 C30 Ti2 82.65(11) . .
C31 C30 Ti2 70.34(10) . .
C32 C31 C27 131.72(17) . .
C32 C31 C30 106.46(16) . .
C27 C31 C30 109.66(16) . .
C32 C31 Ti2 80.48(11) . .
C27 C31 Ti2 82.87(11) . .
C30 C31 Ti2 70.00(10) . .
C33 C32 C31 107.31(16) . .
C33 C32 Ti2 78.49(11) . .
C31 C32 Ti2 63.06(10) . .
C33 C32 H32 126.3 . .
C31 C32 H32 126.3 . .
Ti2 C32 H32 123.4 . .
C32 C33 C34 112.53(17) . .
C32 C33 Ti2 68.39(11) . .
C34 C33 Ti2 70.19(10) . .
C32 C33 H33 123.7 . .
C34 C33 H33 123.7 . .
Ti2 C33 H33 129.5 . .
C33 C34 C30 104.03(16) . .
C33 C34 Si4 125.55(14) . .
C30 C34 Si4 125.39(14) . .
C33 C34 Ti2 76.24(11) . .
C30 C34 Ti2 61.19(10) . .
Si4 C34 Ti2 144.74(10) . .
C36 C35 C37 108.9(2) . .
C36 C35 Si3 110.06(16) . .
C37 C35 Si3 115.21(16) . .
C36 C35 H35 107.4 . .
C37 C35 H35 107.4 . .
Si3 C35 H35 107.4 . .
C35 C36 H36A 109.5 . .
C35 C36 H36B 109.5 . .
H36A C36 H36B 109.5 . .
C35 C36 H36C 109.5 . .
H36A C36 H36C 109.5 . .
H36B C36 H36C 109.5 . .
C35 C37 H37A 109.5 . .
C35 C37 H37B 109.5 . .
H37A C37 H37B 109.5 . .
C35 C37 H37C 109.5 . .
H37A C37 H37C 109.5 . .
H37B C37 H37C 109.5 . .
C40 C38 C39 108.9(2) . .
C40 C38 Si3 115.90(17) . .
C39 C38 Si3 112.65(16) . .
C40 C38 H38 106.3 . .
C39 C38 H38 106.2 . .
Si3 C38 H38 106.3 . .
C38 C39 H39A 109.5 . .
C38 C39 H39B 109.5 . .
H39A C39 H39B 109.5 . .
C38 C39 H39C 109.5 . .
H39A C39 H39C 109.5 . .
H39B C39 H39C 109.5 . .
C38 C40 H40A 109.5 . .
C38 C40 H40B 109.5 . .
H40A C40 H40B 109.5 . .
C38 C40 H40C 109.5 . .
H40A C40 H40C 109.5 . .
H40B C40 H40C 109.5 . .
C43 C41 C42 111.3(2) . .
C43 C41 Si3 114.04(17) . .
C42 C41 Si3 115.48(18) . .
C43 C41 H41 104.9 . .
C42 C41 H41 104.9 . .
Si3 C41 H41 104.9 . .
C41 C42 H42A 109.5 . .
C41 C42 H42B 109.5 . .
H42A C42 H42B 109.5 . .
C41 C42 H42C 109.5 . .
H42A C42 H42C 109.5 . .
H42B C42 H42C 109.5 . .
C41 C43 H43A 109.5 . .
C41 C43 H43B 109.5 . .
H43A C43 H43B 109.5 . .
C41 C43 H43C 109.5 . .
H43A C43 H43C 109.5 . .
H43B C43 H43C 109.5 . .
C45 C44 C46 110.3(2) . .
C45 C44 Si4 115.50(15) . .
C46 C44 Si4 112.91(16) . .
C45 C44 H44 105.8 . .
C46 C44 H44 105.8 . .
Si4 C44 H44 105.8 . .
C44 C45 H45A 109.5 . .
C44 C45 H45B 109.5 . .
H45A C45 H45B 109.5 . .
C44 C45 H45C 109.5 . .
H45A C45 H45C 109.5 . .
H45B C45 H45C 109.5 . .
C44 C46 H46A 109.5 . .
C44 C46 H46B 109.5 . .
H46A C46 H46B 109.5 . .
C44 C46 H46C 109.5 . .
H46A C46 H46C 109.5 . .
H46B C46 H46C 109.5 . .
C48 C47 C49 107.84(18) . .
C48 C47 Si4 114.20(15) . .
C49 C47 Si4 112.47(15) . .
C48 C47 H47 107.3 . .
C49 C47 H47 107.3 . .
Si4 C47 H47 107.3 . .
C47 C48 H48A 109.5 . .
C47 C48 H48B 109.5 . .
H48A C48 H48B 109.5 . .
C47 C48 H48C 109.5 . .
H48A C48 H48C 109.5 . .
H48B C48 H48C 109.5 . .
C47 C49 H49A 109.5 . .
C47 C49 H49B 109.5 . .
H49A C49 H49B 109.5 . .
C47 C49 H49C 109.5 . .
H49A C49 H49C 109.5 . .
H49B C49 H49C 109.5 . .
C52 C50 C51 108.19(18) . .
C52 C50 Si4 113.55(15) . .
C51 C50 Si4 116.00(14) . .
C52 C50 H50 106.1 . .
C51 C50 H50 106.1 . .
Si4 C50 H50 106.1 . .
C50 C51 H51A 109.5 . .
C50 C51 H51B 109.5 . .
H51A C51 H51B 109.5 . .
C50 C51 H51C 109.5 . .
H51A C51 H51C 109.5 . .
H51B C51 H51C 109.5 . .
C50 C52 H52A 109.5 . .
C50 C52 H52B 109.5 . .
H52A C52 H52B 109.5 . .
C50 C52 H52C 109.5 . .
H52A C52 H52C 109.5 . .
H52B C52 H52C 109.5 . .
C58 C53 N2 122.76(19) . .
C58 C53 C54 117.78(19) . .
N2 C53 C54 119.45(18) . .
C55 C54 C53 120.7(2) . .
C55 C54 H54 119.7 . .
C53 C54 H54 119.7 . .
C56 C55 C54 120.7(2) . .
C56 C55 H55 119.6 . .
C54 C55 H55 119.6 . .
C57 C56 C55 119.3(2) . .
C57 C56 H56 120.4 . .
C55 C56 H56 120.4 . .
C56 C57 C58 120.9(2) . .
C56 C57 H57 119.5 . .
C58 C57 H57 119.5 . .
C57 C58 C53 120.6(2) . .
C57 C58 H58 119.7 . .
C53 C58 H58 119.7 . .
C64 C59 N1 119.31(17) . .
C64 C59 C60 117.71(18) . .
N1 C59 C60 122.96(18) . .
C61 C60 C59 120.6(2) . .
C61 C60 H60 119.7 . .
C59 C60 H60 119.7 . .
C62 C61 C60 120.8(2) . .
C62 C61 H61 119.6 . .
C60 C61 H61 119.6 . .
C61 C62 C63 119.4(2) . .
C61 C62 H62 120.3 . .
C63 C62 H62 120.3 . .
C62 C63 C64 120.4(2) . .
C62 C63 H63 119.8 . .
C64 C63 H63 119.8 . .
C63 C64 C59 121.1(2) . .
C63 C64 H64 119.5 . .
C59 C64 H64 119.5 . .
C59 N1 Ti2 135.28(12) . .
C59 N1 Ti1 130.02(12) . .
Ti2 N1 Ti1 94.47(7) . .
C53 N2 Ti2 134.98(13) . .
C53 N2 Ti1 130.30(13) . .
Ti2 N2 Ti1 94.62(7) . .
C1 Si1 C9 108.35(9) . .
C1 Si1 C15 107.50(9) . .
C9 Si1 C15 111.78(10) . .
C1 Si1 C12 104.03(10) . .
C9 Si1 C12 111.25(11) . .
C15 Si1 C12 113.43(12) . .
C21 Si2 C8 107.74(9) . .
C21 Si2 C18 111.37(10) . .
C8 Si2 C18 105.31(9) . .
C21 Si2 C24 115.56(10) . .
C8 Si2 C24 106.86(9) . .
C18 Si2 C24 109.39(10) . .
C38 Si3 C27 114.33(9) . .
C38 Si3 C35 114.00(10) . .
C27 Si3 C35 104.05(9) . .
C38 Si3 C41 112.85(11) . .
C27 Si3 C41 105.41(10) . .
C35 Si3 C41 105.25(11) . .
C34 Si4 C50 109.90(9) . .
C34 Si4 C47 103.65(9) . .
C50 Si4 C47 111.84(9) . .
C34 Si4 C44 114.00(9) . .
C50 Si4 C44 108.24(10) . .
C47 Si4 C44 109.22(10) . .
N1 Ti1 N2 84.77(7) . .
N1 Ti1 C5 120.70(7) . .
N2 Ti1 C5 151.54(7) . .
N1 Ti1 C4 151.62(7) . .
N2 Ti1 C4 120.66(7) . .
C5 Ti1 C4 39.64(7) . .
N1 Ti1 C1 115.80(7) . .
N2 Ti1 C1 123.23(7) . .
C5 Ti1 C1 37.07(7) . .
C4 Ti1 C1 62.90(7) . .
N1 Ti1 C8 123.42(7) . .
N2 Ti1 C8 115.86(7) . .
C5 Ti1 C8 62.81(7) . .
C4 Ti1 C8 36.95(7) . .
C1 Ti1 C8 96.34(7) . .
N1 Ti1 C6 91.85(7) . .
N2 Ti1 C6 170.09(7) . .
C5 Ti1 C6 36.04(7) . .
C4 Ti1 C6 60.89(7) . .
C1 Ti1 C6 66.59(7) . .
C8 Ti1 C6 58.67(6) . .
N1 Ti1 C3 170.10(7) . .
N2 Ti1 C3 91.77(7) . .
C5 Ti1 C3 60.93(7) . .
C4 Ti1 C3 36.00(7) . .
C1 Ti1 C3 58.78(7) . .
C8 Ti1 C3 66.40(7) . .
C6 Ti1 C3 93.02(7) . .
N1 Ti1 C2 138.18(7) . .
N2 Ti1 C2 95.04(7) . .
C5 Ti1 C2 57.92(7) . .
C4 Ti1 C2 57.89(7) . .
C1 Ti1 C2 34.01(6) . .
C8 Ti1 C2 94.27(7) . .
C6 Ti1 C2 93.67(7) . .
C3 Ti1 C2 32.81(6) . .
N1 Ti1 C7 95.29(6) . .
N2 Ti1 C7 138.22(7) . .
C5 Ti1 C7 57.83(7) . .
C4 Ti1 C7 57.77(7) . .
C1 Ti1 C7 94.34(6) . .
C8 Ti1 C7 33.91(6) . .
C6 Ti1 C7 32.74(6) . .
C3 Ti1 C7 93.47(7) . .
C2 Ti1 C7 111.11(6) . .
N1 Ti1 Ti2 42.52(5) . .
N2 Ti1 Ti2 42.30(5) . .
C5 Ti1 Ti2 159.35(5) . .
C4 Ti1 Ti2 160.92(5) . .
C1 Ti1 Ti2 130.28(5) . .
C8 Ti1 Ti2 133.38(5) . .
C6 Ti1 Ti2 133.95(5) . .
C3 Ti1 Ti2 133.00(5) . .
C2 Ti1 Ti2 123.08(5) . .
C7 Ti1 Ti2 125.80(5) . .
N2 Ti2 N1 86.05(7) . .
N2 Ti2 C30 115.27(7) . .
N1 Ti2 C30 158.68(7) . .
N2 Ti2 C31 154.86(7) . .
N1 Ti2 C31 119.03(7) . .
C30 Ti2 C31 39.66(7) . .
N2 Ti2 C29 97.09(7) . .
N1 Ti2 C29 146.61(7) . .
C30 Ti2 C29 36.56(7) . .
C31 Ti2 C29 61.46(7) . .
N2 Ti2 C32 147.22(7) . .
N1 Ti2 C32 101.13(6) . .
C30 Ti2 C32 61.32(7) . .
C31 Ti2 C32 36.47(7) . .
C29 Ti2 C32 94.04(7) . .
N2 Ti2 C34 98.51(7) . .
N1 Ti2 C34 146.39(7) . .
C30 Ti2 C34 36.15(7) . .
C31 Ti2 C34 62.05(7) . .
C29 Ti2 C34 66.23(7) . .
C32 Ti2 C34 58.51(6) . .
N2 Ti2 C27 144.44(7) . .
N1 Ti2 C27 100.96(6) . .
C30 Ti2 C27 61.94(7) . .
C31 Ti2 C27 36.01(6) . .
C29 Ti2 C27 58.61(6) . .
C32 Ti2 C27 66.07(6) . .
C34 Ti2 C27 94.45(6) . .
N2 Ti2 C28 112.23(7) . .
N1 Ti2 C28 115.21(6) . .
C30 Ti2 C28 58.26(7) . .
C31 Ti2 C28 57.64(7) . .
C29 Ti2 C28 33.43(6) . .
C32 Ti2 C28 93.73(6) . .
C34 Ti2 C28 93.96(6) . .
C27 Ti2 C28 33.52(6) . .
N2 Ti2 C33 115.12(7) . .
N1 Ti2 C33 115.02(6) . .
C30 Ti2 C33 57.59(7) . .
C31 Ti2 C33 58.04(7) . .
C29 Ti2 C33 93.78(6) . .
C32 Ti2 C33 33.12(6) . .
C34 Ti2 C33 33.57(6) . .
C27 Ti2 C33 93.59(6) . .
C28 Ti2 C33 111.17(6) . .
N2 Ti2 Ti1 43.07(5) . .
N1 Ti2 Ti1 43.02(5) . .
C30 Ti2 Ti1 158.28(5) . .
C31 Ti2 Ti1 162.04(5) . .
C29 Ti2 Ti1 132.05(5) . .
C32 Ti2 Ti1 133.85(5) . .
C34 Ti2 Ti1 131.04(5) . .
C27 Ti2 Ti1 134.50(5) . .
C28 Ti2 Ti1 124.87(5) . .
C33 Ti2 Ti1 123.92(5) . .
C102 C101 C100 122.7(7) . .
C102 C101 H10D 106.7 . .
C100 C101 H10D 106.7 . .
C102 C101 H10E 106.7 . .
C100 C101 H10E 106.7 . .
H10D C101 H10E 106.6 . .
C101 C100 C100 118.3(8) . 2
C101 C100 H10F 107.7 . .
C100 C100 H10F 107.7 2 .
C101 C100 H10G 107.7 . .
C100 C100 H10G 107.7 2 .
H10F C100 H10G 107.1 . .
C101 C102 H10H 109.5 . .
C101 C102 H10I 109.5 . .
H10H C102 H10I 109.5 . .
C101 C102 H10J 109.5 . .
H10H C102 H10J 109.5 . .
H10I C102 H10J 109.5 . .

loop_
_geom_bond_atom_site_label_1
_geom_bond_atom_site_label_2
_geom_bond_distance
_geom_bond_site_symmetry_2
C1 C2 1.447(3) .
C1 C5 1.465(3) .
C1 Si1 1.895(2) .
C1 Ti1 2.3923(19) .
C2 C3 1.407(3) .
C2 Ti1 2.5339(19) .
C2 H2 0.9500 .
C3 C4 1.445(3) .
C3 Ti1 2.4360(19) .
C3 H3 0.9500 .
C4 C8 1.462(3) .
C4 C5 1.469(3) .
C4 Ti1 2.1660(19) .
C5 C6 1.443(3) .
C5 Ti1 2.1656(18) .
C6 C7 1.404(3) .
C6 Ti1 2.4293(19) .
C6 H6 0.9500 .
C7 C8 1.445(3) .
C7 Ti1 2.5376(19) .
C7 H7 0.9500 .
C8 Si2 1.894(2) .
C8 Ti1 2.3950(19) .
C9 C11 1.539(3) .
C9 C10 1.542(3) .
C9 Si1 1.901(2) .
C9 H9 1.0000 .
C10 H10A 0.9800 .
C10 H10B 0.9800 .
C10 H10C 0.9800 .
C11 H11A 0.9800 .
C11 H11B 0.9800 .
C11 H11C 0.9800 .
C12 C14 1.539(3) .
C12 C13 1.545(4) .
C12 Si1 1.913(2) .
C12 H12 1.0000 .
C13 H13A 0.9800 .
C13 H13B 0.9800 .
C13 H13C 0.9800 .
C14 H14A 0.9800 .
C14 H14B 0.9800 .
C14 H14C 0.9800 .
C15 C16 1.539(3) .
C15 C17 1.546(3) .
C15 Si1 1.905(2) .
C15 H15 1.0000 .
C16 H16A 0.9800 .
C16 H16B 0.9800 .
C16 H16C 0.9800 .
C17 H17A 0.9800 .
C17 H17B 0.9800 .
C17 H17C 0.9800 .
C18 C20 1.541(3) .
C18 C19 1.553(3) .
C18 Si2 1.909(2) .
C18 H18 1.0000 .
C19 H19A 0.9800 .
C19 H19B 0.9800 .
C19 H19C 0.9800 .
C20 H20A 0.9800 .
C20 H20B 0.9800 .
C20 H20C 0.9800 .
C21 C22 1.546(3) .
C21 C23 1.556(3) .
C21 Si2 1.893(2) .
C21 H21 1.0000 .
C22 H22A 0.9800 .
C22 H22B 0.9800 .
C22 H22C 0.9800 .
C23 H23A 0.9800 .
C23 H23B 0.9800 .
C23 H23C 0.9800 .
C24 C26 1.536(3) .
C24 C25 1.548(3) .
C24 Si2 1.924(2) .
C24 H24 1.0000 .
C25 H25A 0.9800 .
C25 H25B 0.9800 .
C25 H25C 0.9800 .
C26 H26A 0.9800 .
C26 H26B 0.9800 .
C26 H26C 0.9800 .
C27 C28 1.436(3) .
C27 C31 1.459(3) .
C27 Si3 1.900(2) .
C27 Ti2 2.4628(19) .
C28 C29 1.412(3) .
C28 Ti2 2.5146(19) .
C28 H28 0.9500 .
C29 C30 1.438(3) .
C29 Ti2 2.3744(19) .
C29 H29 0.9500 .
C30 C34 1.460(3) .
C30 C31 1.473(2) .
C30 Ti2 2.1687(18) .
C31 C32 1.449(3) .
C31 Ti2 2.1733(18) .
C32 C33 1.413(3) .
C32 Ti2 2.4044(19) .
C32 H32 0.9500 .
C33 C34 1.443(3) .
C33 Ti2 2.5341(19) .
C33 H33 0.9500 .
C34 Si4 1.8967(19) .
C34 Ti2 2.4547(19) .
C35 C36 1.540(3) .
C35 C37 1.549(4) .
C35 Si3 1.915(2) .
C35 H35 1.0000 .
C36 H36A 0.9800 .
C36 H36B 0.9800 .
C36 H36C 0.9800 .
C37 H37A 0.9800 .
C37 H37B 0.9800 .
C37 H37C 0.9800 .
C38 C40 1.527(3) .
C38 C39 1.549(3) .
C38 Si3 1.891(2) .
C38 H38 1.0000 .
C39 H39A 0.9800 .
C39 H39B 0.9800 .
C39 H39C 0.9800 .
C40 H40A 0.9800 .
C40 H40B 0.9800 .
C40 H40C 0.9800 .
C41 C43 1.513(4) .
C41 C42 1.552(3) .
C41 Si3 1.932(2) .
C41 H41 1.0000 .
C42 H42A 0.9800 .
C42 H42B 0.9800 .
C42 H42C 0.9800 .
C43 H43A 0.9800 .
C43 H43B 0.9800 .
C43 H43C 0.9800 .
C44 C45 1.542(3) .
C44 C46 1.550(3) .
C44 Si4 1.915(2) .
C44 H44 1.0000 .
C45 H45A 0.9800 .
C45 H45B 0.9800 .
C45 H45C 0.9800 .
C46 H46A 0.9800 .
C46 H46B 0.9800 .
C46 H46C 0.9800 .
C47 C48 1.541(3) .
C47 C49 1.544(3) .
C47 Si4 1.915(2) .
C47 H47 1.0000 .
C48 H48A 0.9800 .
C48 H48B 0.9800 .
C48 H48C 0.9800 .
C49 H49A 0.9800 .
C49 H49B 0.9800 .
C49 H49C 0.9800 .
C50 C52 1.544(3) .
C50 C51 1.548(3) .
C50 Si4 1.913(2) .
C50 H50 1.0000 .
C51 H51A 0.9800 .
C51 H51B 0.9800 .
C51 H51C 0.9800 .
C52 H52A 0.9800 .
C52 H52B 0.9800 .
C52 H52C 0.9800 .
C53 C58 1.406(3) .
C53 N2 1.409(2) .
C53 C54 1.416(3) .
C54 C55 1.401(3) .
C54 H54 0.9500 .
C55 C56 1.390(4) .
C55 H55 0.9500 .
C56 C57 1.385(4) .
C56 H56 0.9500 .
C57 C58 1.405(3) .
C57 H57 0.9500 .
C58 H58 0.9500 .
C59 C64 1.409(3) .
C59 N1 1.410(2) .
C59 C60 1.413(3) .
C60 C61 1.403(3) .
C60 H60 0.9500 .
C61 C62 1.388(4) .
C61 H61 0.9500 .
C62 C63 1.392(4) .
C62 H62 0.9500 .
C63 C64 1.402(3) .
C63 H63 0.9500 .
C64 H64 0.9500 .
N1 Ti2 1.9614(16) .
N1 Ti1 1.9800(16) .
N2 Ti2 1.9538(16) .
N2 Ti1 1.9826(16) .
Ti1 Ti2 2.8935(5) .
C101 C102 1.342(10) .
C101 C100 1.414(8) .
C101 H10D 0.9900 .
C101 H10E 0.9900 .
C100 C100 1.452(13) 2
C100 H10F 0.9900 .
C100 H10G 0.9900 .
C102 H10H 0.9800 .
C102 H10I 0.9800 .
C102 H10J 0.9800 .

loop_
_geom_torsion_atom_site_label_1
_geom_torsion_atom_site_label_2
_geom_torsion_atom_site_label_3
_geom_torsion_atom_site_label_4
_geom_torsion
_geom_torsion_site_symmetry_4
C5 C1 C2 C3 2.9(2) .
Si1 C1 C2 C3 168.27(14) .
Ti1 C1 C2 C3 -55.05(15) .
C5 C1 C2 Ti1 57.99(12) .
Si1 C1 C2 Ti1 -136.68(15) .
C1 C2 C3 C4 -0.8(2) .
Ti1 C2 C3 C4 -54.73(12) .
C1 C2 C3 Ti1 53.88(14) .
C2 C3 C4 C8 134.3(2) .
Ti1 C3 C4 C8 69.6(2) .
C2 C3 C4 C5 -1.6(2) .
Ti1 C3 C4 C5 -66.39(12) .
C2 C3 C4 Ti1 64.76(14) .
C2 C1 C5 C6 -138.7(2) .
Si1 C1 C5 C6 57.0(3) .
Ti1 C1 C5 C6 -69.95(19) .
C2 C1 C5 C4 -3.9(2) .
Si1 C1 C5 C4 -168.13(14) .
Ti1 C1 C5 C4 64.88(12) .
C2 C1 C5 Ti1 -68.74(13) .
Si1 C1 C5 Ti1 126.99(15) .
C3 C4 C5 C6 149.51(16) .
C8 C4 C5 C6 3.2(2) .
Ti1 C4 C5 C6 74.67(13) .
C3 C4 C5 C1 3.5(2) .
C8 C4 C5 C1 -142.84(16) .
Ti1 C4 C5 C1 -71.34(13) .
C3 C4 C5 Ti1 74.83(13) .
C8 C4 C5 Ti1 -71.50(13) .
C1 C5 C6 C7 134.3(2) .
C4 C5 C6 C7 -1.1(2) .
Ti1 C5 C6 C7 65.28(14) .
C1 C5 C6 Ti1 69.06(19) .
C4 C5 C6 Ti1 -66.39(12) .
C5 C6 C7 C8 -1.4(2) .
Ti1 C6 C7 C8 53.70(14) .
C5 C6 C7 Ti1 -55.10(12) .
C6 C7 C8 C4 3.3(2) .
Ti1 C7 C8 C4 57.95(12) .
C6 C7 C8 Si2 170.33(14) .
Ti1 C7 C8 Si2 -135.01(15) .
C6 C7 C8 Ti1 -54.66(14) .
C3 C4 C8 C7 -139.3(2) .
C5 C4 C8 C7 -3.9(2) .
Ti1 C4 C8 C7 -68.78(13) .
C3 C4 C8 Si2 54.7(3) .
C5 C4 C8 Si2 -169.89(14) .
Ti1 C4 C8 Si2 125.21(15) .
C3 C4 C8 Ti1 -70.5(2) .
C5 C4 C8 Ti1 64.90(12) .
C31 C27 C28 C29 -0.5(2) .
Si3 C27 C28 C29 155.60(14) .
Ti2 C27 C28 C29 -55.10(14) .
C31 C27 C28 Ti2 54.57(11) .
Si3 C27 C28 Ti2 -149.30(14) .
C27 C28 C29 C30 -0.8(2) .
Ti2 C28 C29 C30 -57.78(12) .
C27 C28 C29 Ti2 57.00(14) .
C28 C29 C30 C34 138.0(2) .
Ti2 C29 C30 C34 70.46(19) .
C28 C29 C30 C31 1.7(2) .
Ti2 C29 C30 C31 -65.75(12) .
C28 C29 C30 Ti2 67.50(14) .
C28 C27 C31 C32 -134.6(2) .
Si3 C27 C31 C32 71.0(3) .
Ti2 C27 C31 C32 -70.43(19) .
C28 C27 C31 C30 1.6(2) .
Si3 C27 C31 C30 -152.83(14) .
Ti2 C27 C31 C30 65.75(12) .
C28 C27 C31 Ti2 -64.12(13) .
Si3 C27 C31 Ti2 141.42(14) .
C29 C30 C31 C32 145.26(16) .
C34 C30 C31 C32 -1.2(2) .
Ti2 C30 C31 C32 73.08(13) .
C29 C30 C31 C27 -2.1(2) .
C34 C30 C31 C27 -148.55(16) .
Ti2 C30 C31 C27 -74.32(13) .
C29 C30 C31 Ti2 72.19(13) .
C34 C30 C31 Ti2 -74.23(13) .
C27 C31 C32 C33 138.3(2) .
C30 C31 C32 C33 1.1(2) .
Ti2 C31 C32 C33 66.86(14) .
C27 C31 C32 Ti2 71.45(19) .
C30 C31 C32 Ti2 -65.72(12) .
C31 C32 C33 C34 -0.8(2) .
Ti2 C32 C33 C34 56.02(14) .
C31 C32 C33 Ti2 -56.78(12) .
C32 C33 C34 C30 0.0(2) .
Ti2 C33 C34 C30 55.07(11) .
C32 C33 C34 Si4 155.85(14) .
Ti2 C33 C34 Si4 -149.12(15) .
C32 C33 C34 Ti2 -55.03(14) .
C29 C30 C34 C33 -134.5(2) .
C31 C30 C34 C33 0.7(2) .
Ti2 C30 C34 C33 -65.34(13) .
C29 C30 C34 Si4 69.7(3) .
C31 C30 C34 Si4 -155.17(14) .
Ti2 C30 C34 Si4 138.80(14) .
C29 C30 C34 Ti2 -69.13(19) .
C31 C30 C34 Ti2 66.03(12) .
C58 C53 C54 C55 1.4(3) .
N2 C53 C54 C55 -178.06(19) .
C53 C54 C55 C56 -1.1(3) .
C54 C55 C56 C57 0.1(4) .
C55 C56 C57 C58 0.6(4) .
C56 C57 C58 C53 -0.4(4) .
N2 C53 C58 C57 178.8(2) .
C54 C53 C58 C57 -0.6(3) .
C64 C59 C60 C61 -1.0(3) .
N1 C59 C60 C61 177.69(19) .
C59 C60 C61 C62 0.6(3) .
C60 C61 C62 C63 0.4(3) .
C61 C62 C63 C64 -0.9(3) .
C62 C63 C64 C59 0.4(3) .
N1 C59 C64 C63 -178.23(18) .
C60 C59 C64 C63 0.5(3) .
C64 C59 N1 Ti2 -76.6(2) .
C60 C59 N1 Ti2 104.7(2) .
C64 C59 N1 Ti1 110.46(18) .
C60 C59 N1 Ti1 -68.2(2) .
C58 C53 N2 Ti2 99.3(2) .
C54 C53 N2 Ti2 -81.3(2) .
C58 C53 N2 Ti1 -76.2(2) .
C54 C53 N2 Ti1 103.2(2) .
C2 C1 Si1 C9 164.04(16) .
C5 C1 Si1 C9 -34.5(2) .
Ti1 C1 Si1 C9 54.77(15) .
C2 C1 Si1 C15 43.07(19) .
C5 C1 Si1 C15 -155.48(17) .
Ti1 C1 Si1 C15 -66.20(15) .
C2 C1 Si1 C12 -77.50(19) .
C5 C1 Si1 C12 84.0(2) .
Ti1 C1 Si1 C12 173.23(14) .
C22 C21 Si2 C8 -158.77(17) .
C23 C21 Si2 C8 73.90(16) .
C22 C21 Si2 C18 86.22(19) .
C23 C21 Si2 C18 -41.11(17) .
C22 C21 Si2 C24 -39.4(2) .
C23 C21 Si2 C24 -166.72(14) .
C7 C8 Si2 C21 170.11(16) .
C4 C8 Si2 C21 -26.3(2) .
Ti1 C8 Si2 C21 62.16(15) .
C7 C8 Si2 C18 -70.93(18) .
C4 C8 Si2 C18 92.62(19) .
Ti1 C8 Si2 C18 -178.88(13) .
C7 C8 Si2 C24 45.34(18) .
C4 C8 Si2 C24 -151.11(18) .
Ti1 C8 Si2 C24 -62.61(15) .
C40 C38 Si3 C27 72.06(19) .
C39 C38 Si3 C27 -161.63(17) .
C40 C38 Si3 C35 -47.5(2) .
C39 C38 Si3 C35 78.8(2) .
C40 C38 Si3 C41 -167.47(17) .
C39 C38 Si3 C41 -41.2(2) .
C28 C27 Si3 C38 148.40(16) .
C31 C27 Si3 C38 -61.49(19) .
Ti2 C27 Si3 C38 32.7(2) .
C28 C27 Si3 C35 -86.63(17) .
C31 C27 Si3 C35 63.48(18) .
Ti2 C27 Si3 C35 157.72(17) .
C28 C27 Si3 C41 23.87(18) .
C31 C27 Si3 C41 173.98(17) .
Ti2 C27 Si3 C41 -91.78(19) .
C33 C34 Si4 C50 174.59(16) .
C30 C34 Si4 C50 -34.60(19) .
Ti2 C34 Si4 C50 54.31(19) .
C33 C34 Si4 C47 -65.74(18) .
C30 C34 Si4 C47 85.08(18) .
Ti2 C34 Si4 C47 173.99(16) .
C33 C34 Si4 C44 52.88(19) .
C30 C34 Si4 C44 -156.31(16) .
Ti2 C34 Si4 C44 -67.39(19) .
C102 C101 C100 C100 153.4(7) 2
